data_4002386
loop_
_publ_author_name
'Gualtieri, A.F.'
'van Beek, W.'
'Galli, E.'
'di Renzo, F.'
'Ferrari, S.'

_publ_section_title
;
 Rietveld structure refinement of zeolite ECR-1
;
_journal_name_full 'Chemistry of Materials (1,1989-)'
_journal_page_first 76
_journal_page_last 84
_journal_volume 18
_journal_year 2006
_chemical_formula_sum 'H6.26 Na0.93 O13.13 Si5'
_chemical_name_systematic 'Na0.93 Si5 O10 (H2 O)3.13'
_space_group_IT_number 59
_symmetry_space_group_name_Hall '-P 2ab 2a'
_symmetry_space_group_name_H-M 'P m m n :2'
_cell_angle_alpha 90
_cell_angle_beta 90
_cell_angle_gamma 90
_cell_formula_units_Z 12
_cell_length_a 7.56754
_cell_length_b 18.1187
_cell_length_c 26.0606
_cell_volume 3573.273
_citation_journal_id_ASTM CMATEX
_cod_data_source_file Gualtieri_CMATEX_2006_802.cif
_cod_data_source_block H6.26Na0.93O13.13Si5
_cod_database_code 4002386

loop_
_symmetry_equiv_pos_as_xyz
x,y,z
-x+1/2,-y+1/2,z
x+1/2,-y,-z
-x,y+1/2,-z
-x,-y,-z
x-1/2,y-1/2,-z
-x-1/2,y,z
x,-y-1/2,z

loop_
_atom_site_label
_atom_site_type_symbol
_atom_site_fract_x
_atom_site_fract_y
_atom_site_fract_z
_atom_site_occupancy
_atom_site_U_iso_or_equiv
O26 O-2 0.473 0.25 0.3101 1.13 0.0
O31 O-2 -0.75 0.25 0.2322 1.07 0.0
O4 O-2 -0.25 0.25 0.1982 1 0.0
Si3 Si+4 -0.25 0.1624 0.2084 1 0.0
O3 O-2 -0.25 0.1394 0.1476 1 0.0
O12 O-2 0.25 0.0732 0.2466 1 0.0
O28 O-2 0.4393 0.1521 0.7538 0.92 0.0
O18 O-2 0.0643 0.1299 0.3748 1 0.0
O20 O-2 0.0129 -0.012 0.4004 1 0.0
O30 O-2 0.75 0.25 0.454 1.17 0.0
O11 O-2 0.25 -0.0096 0.1269 1 0.0
O24 O-2 0 0 0 1.22 0.0
O15 O-2 0.25 0.25 0.3775 1 0.0
O6 O-2 -0.0637 0.0252 0.1027 1 0.0
O8 O-2 -0.0071 0.25 -0.104 1 0.0
O27 O-2 0.0041 0.75 0.3521 1.17 0.0
Si6 Si+4 0.0425 0.054 0.2492 1 0.0
Si2 Si+4 -0.25 0.0715 0.107 1 0.0
O17 O-2 0.25 0.1626 0.4566 1 0.0
O25 O-2 0.75 0.75 0.2193 0.7 0.0
Si5 Si+4 0.03421 -0.0258 0.1423 1 0.0
Na5 Na+1 0.75 0.25 0.3629 0.69 0.0
O19 O-2 0.0773 0.1246 0.5416 1 0.0
O13 O-2 0.0049 0.1145 -0.1392 1 0.0
O9 O-2 -0.0052 -0.0058 0.2028 1 0.0
O33 O-2 0.25 0.8113 0.2187 0.68 0.0
Si4 Si+4 0.051 0.1641 -0.0888 1 0.0
O16 O-2 0.25 0.25 0.5353 1 0.0
Na2 Na+1 0.25 0.0636 0.0559 0.56 0.0
O14 O-2 -0.0052 0.0145 0.3042 1 0.0
Si9 Si+4 -0.0444 0.0527 0.363 1 0.0
O21 O-2 0 0 0.5 1 0.0
Si1 Si+4 -0.25 0.165 -0.0026 1 0.0
Na3 Na+1 0.0076 0.622 0.3374 0.63 0.0
Na1 Na+1 0.25 0.8229 0.1286 0.24 0.0
Si7 Si+4 0.25 0.1605 0.3954 1 0.0
O34 O-2 0.25 0.75 0.4262 1.19 0.0
O29 O-2 0.25 0.185 0.1379 0.94 0.0
O32 O-2 0.25 0.25 0.0607 0.66 0.0
O10 O-2 0.25 0.1577 -0.0675 1 0.0
O1 O-2 -0.25 0.25 0.0195 1 0.0
O22 O-2 -0.25 0.0874 0.3713 1 0.0
Na4 Na+1 0.75 0.683 0.3863 0.37 0.0
Si8 Si+4 0.25 0.162 0.5181 1 0.0
O23 O-2 -0.25 0.0839 0.542 1 0.0
O2 O-2 -0.25 0.1229 0.0542 1 0.0
Si10 Si+4 0.0378 -0.0536 0.4544 1 0.0
O7 O-2 -0.0693 0.1346 0.236 1 0.0
O5 O-2 -0.0628 0.1402 -0.033 1 0.0
